data_7704531
loop_
_publ_author_name
'Burt, Liam K.'
'Hill, Anthony F.'

_publ_section_title
;
 Heterobimetallic \m<sub>2</sub>-carbido complexes of platinum and
 tungsten.
;
_journal_issue 24
_journal_name_full 'Dalton transactions (Cambridge, England : 2003)'
_journal_page_first 8143
_journal_page_last 8161
_journal_paper_doi 10.1039/d0dt01617a
_journal_volume 49
_journal_year 2020
_chemical_formula_moiety 'C44 H46 B Br Mo N6 O2 P2 Pt'
_chemical_formula_sum 'C44 H46 B Br Mo N6 O2 P2 Pt'
_chemical_formula_weight 1134.56
_space_group_crystal_system monoclinic
_space_group_IT_number 15
_space_group_name_Hall '-C 2yc'
_space_group_name_H-M_alt 'C 1 2/c 1'
_atom_sites_solution_hydrogens mixed
_atom_sites_solution_primary dual
_audit_creation_date 2020-04-18
_audit_creation_method
;
Olex2 1.3
(compiled 2020.02.04 svn.rd84adfe8 for OlexSys, GUI svn.r6032)
;
_audit_update_record
;
2020-04-18 deposited with the CCDC.	2020-05-29 downloaded from the CCDC.
;
_cell_angle_alpha 90
_cell_angle_beta 94.581(3)
_cell_angle_gamma 90
_cell_formula_units_Z 8
_cell_length_a 42.7794(12)
_cell_length_b 10.3970(3)
_cell_length_c 20.4764(7)
_cell_measurement_reflns_used 12738
_cell_measurement_temperature 150.00(10)
_cell_measurement_theta_max 29.4270
_cell_measurement_theta_min 3.7310
_cell_volume 9078.3(5)
_computing_cell_refinement 'CrysAlisPro 1.171.40.36a (Rigaku OD, 2018)'
_computing_data_collection 'CrysAlisPro 1.171.40.36a (Rigaku OD, 2018)'
_computing_data_reduction 'CrysAlisPro 1.171.40.36a (Rigaku OD, 2018)'
_computing_molecular_graphics 'Olex2 1.3 (Dolomanov et al., 2009)'
_computing_publication_material 'Olex2 1.3 (Dolomanov et al., 2009)'
_computing_structure_refinement 'SHELXL 2018/3 (Sheldrick, 2015)'
_computing_structure_solution 'SHELXT  (Sheldrick, 2015)'
_diffrn_ambient_environment N~2~
_diffrn_ambient_temperature 150.00(10)
_diffrn_detector 'CCD plate'
_diffrn_detector_area_resol_mean 5.1872
_diffrn_detector_type Atlas
_diffrn_measured_fraction_theta_full 0.997
_diffrn_measured_fraction_theta_max 0.842
_diffrn_measurement_details
;
List of Runs (angles in degrees, time in seconds):

  # Type    Start    End  Width  t~exp~   \w     \q     \k     \f   Frames
#--------------------------------------------------------------------------
  1  \w    -13.00  84.50   0.75  103.58    --   10.91  37.00 -90.00  130
  2  \w    -30.00  90.00   0.75  103.58    --   10.91  19.00-150.00  160
  3  \w    -39.00 -12.00   0.75  103.58    --  -10.52  57.00 150.00   36
;
_diffrn_measurement_device 'four-circle diffractometer'
_diffrn_measurement_device_type 'New Xcalibur, Atlas'
_diffrn_measurement_method '\w scans'
_diffrn_orient_matrix_type 'CrysAlisPro convention (1999,Acta A55,543-557)'
_diffrn_orient_matrix_UB_11 0.0164389000
_diffrn_orient_matrix_UB_12 0.0008106000
_diffrn_orient_matrix_UB_13 -0.0025707000
_diffrn_orient_matrix_UB_21 -0.0023853000
_diffrn_orient_matrix_UB_22 0.0293827000
_diffrn_orient_matrix_UB_23 -0.0312631000
_diffrn_orient_matrix_UB_31 0.0009099000
_diffrn_orient_matrix_UB_32 0.0615478000
_diffrn_orient_matrix_UB_33 0.0149422000
_diffrn_radiation_monochromator graphite
_diffrn_radiation_probe x-ray
_diffrn_radiation_type 'Mo K\a'
_diffrn_radiation_wavelength 0.71073
_diffrn_reflns_av_R_equivalents 0.0382
_diffrn_reflns_av_unetI/netI 0.0487
_diffrn_reflns_Laue_measured_fraction_full 0.997
_diffrn_reflns_Laue_measured_fraction_max 0.842
_diffrn_reflns_limit_h_max 59
_diffrn_reflns_limit_h_min -36
_diffrn_reflns_limit_k_max 13
_diffrn_reflns_limit_k_min -13
_diffrn_reflns_limit_l_max 28
_diffrn_reflns_limit_l_min -26
_diffrn_reflns_number 31105
_diffrn_reflns_point_group_measured_fraction_full 0.997
_diffrn_reflns_point_group_measured_fraction_max 0.842
_diffrn_reflns_theta_full 25.242
_diffrn_reflns_theta_max 29.737
_diffrn_reflns_theta_min 3.360
_diffrn_source 'fine-focus sealed X-ray tube'
_diffrn_source_type 'Enhance (Mo) X-ray Source'
_exptl_absorpt_coefficient_mu 4.348
_exptl_absorpt_correction_T_max 0.790
_exptl_absorpt_correction_T_min 0.475
_exptl_absorpt_correction_type analytical
_exptl_absorpt_process_details
;
CrysAlisPro 1.171.40.36a (Rigaku Oxford Diffraction, 2018)
Analytical numeric absorption correction using a multifaceted crystal
			model based on expressions derived by R.C. Clark & J.S. Reid.
(Clark, R. C. & Reid, J. S. (1995). Acta Cryst. A51, 887-897)
Empirical absorption correction using spherical harmonics,
 implemented in SCALE3 ABSPACK scaling algorithm.
;
_exptl_crystal_colour 'clear light yellow'
_exptl_crystal_density_diffrn 1.660
_exptl_crystal_description plate
_exptl_crystal_F_000 4464
_exptl_crystal_size_max 0.268
_exptl_crystal_size_mid 0.152
_exptl_crystal_size_min 0.067
_refine_diff_density_max 1.726
_refine_diff_density_min -1.071
_refine_diff_density_rms 0.154
_refine_ls_extinction_method none
_refine_ls_goodness_of_fit_ref 1.109
_refine_ls_hydrogen_treatment mixed
_refine_ls_matrix_type full
_refine_ls_number_parameters 545
_refine_ls_number_reflns 10894
_refine_ls_number_restraints 1
_refine_ls_restrained_S_all 1.109
_refine_ls_R_factor_all 0.0564
_refine_ls_R_factor_gt 0.0430
_refine_ls_shift/su_max 0.004
_refine_ls_shift/su_mean 0.000
_refine_ls_structure_factor_coef Fsqd
_refine_ls_weighting_details 'w=1/[\s^2^(Fo^2^)+(0.0178P)^2^+116.5511P] where P=(Fo^2^+2Fc^2^)/3'
_refine_ls_weighting_scheme calc
_refine_ls_wR_factor_gt 0.0875
_refine_ls_wR_factor_ref 0.0929
_reflns_Friedel_coverage 0.000
_reflns_number_gt 9093
_reflns_number_total 10894
_reflns_threshold_expression 'I > 2\s(I)'
_cod_data_source_file d0dt01617a2.cif
_cod_data_source_block 6
_cod_depositor_comments 'Adding full bibliography for 7704524--7704531.cif.'
_cod_database_code 7704531
_shelx_shelxl_version_number 2018/3
_chemical_oxdiff_formula 'C55  H46  B1  N6  O2  P2  Br1  Mo1  Pt1  Cl1'
_chemical_oxdiff_usercomment 'DCM slow evap, 25 degC'
_shelx_space_group_comment
;
The symmetry employed for this shelxl refinement is uniquely defined
by the following loop, which should always be used as a source of
symmetry information in preference to the above space-group names.
They are only intended as comments.
;
_reflns_odcompleteness_completeness 99.60
_reflns_odcompleteness_iscentric 1
_reflns_odcompleteness_theta 26.32
_olex2_refinement_description
;
1. Fixed Uiso
 At 1.2 times of:
  All C(H) groups, All C(H,H) groups
 At 1.5 times of:
  All C(H,H,H) groups
2. Restrained distances
 B1-H1
 1.15 with sigma of 0.02
3.a Secondary CH2 refined with riding coordinates:
 C36(H36A,H36B), C35(H35A,H35B)
3.b Aromatic/amide H refined with riding coordinates:
 C31(H31), C2(H2), C55(H55), C34(H34), C4(H4), C6(H6), C21(H21), C11(H11),
 C51(H51), C25(H25), C33(H33), C22(H22), C32(H32), C53(H53), C52(H52), C54(H54),
  C01J(H01J), C44(H44), C24(H24), C23(H23)
3.c Idealised Me refined as rotating group:
 C9(H9A,H9B,H9C), C18(H18A,H18B,H18C), C14(H14A,H14B,H14C), C13(H13A,H13B,
 H13C), C26(H26A,H26B,H26C), C8(H8A,H8B,H8C)
;
_smtbx_masks_special_details
'Refinement was complicated by a region of diffuse solvent which could not be adaquately modelled and so a solvent mask was invoked.The algorithm determined that 116 electrons were present per solvent accessible void, which corresponds well to two molecules of chloroform (216 electrons) per unit cell.The crystal strcture is presented exclusively of this solvent.'
_smtbx_masks_void_probe_radius 1.2
_smtbx_masks_void_truncation_radius 1.2
_ins_header
;
TITL LB024_FaceMoFix in C2/c 
REM C2/c (#15 in standard setting)
CELL 0.71073  42.779419  10.396998  20.476442  90.0000  94.5811  90.0000
ZERR    7.00   0.001214   0.000309   0.000708   0.0000   0.0029   0.0000
LATT  7
SYMM -x, y,-z+1/2 
SFAC C H B N O P Cl Br Mo Pt
UNIT 385.00 322.00 7.00 42.00 14.00 14.00 7.00 7.00 7.00 7.00
TREF
HKLF 4
END
;
_olex2_submission_special_instructions 'No special instructions were received'
_oxdiff_exptl_absorpt_empirical_details
;
Empirical correction (ABSPACK) includes:
- Absorption correction using spherical harmonics
- Frame scaling
;
_oxdiff_exptl_absorpt_empirical_full_max 1.088
_oxdiff_exptl_absorpt_empirical_full_min 0.932

loop_
_space_group_symop_operation_xyz
'x, y, z'
'-x, y, -z+1/2'
'x+1/2, y+1/2, z'
'-x+1/2, y+1/2, -z+1/2'
'-x, -y, -z'
'x, -y, z-1/2'
'-x+1/2, -y+1/2, -z'
'x+1/2, -y+1/2, z-1/2'

loop_
_atom_site_label
_atom_site_type_symbol
_atom_site_fract_x
_atom_site_fract_y
_atom_site_fract_z
_atom_site_U_iso_or_equiv
_atom_site_adp_type
_atom_site_occupancy
_atom_site_site_symmetry_order
_atom_site_calc_flag
_atom_site_refinement_flags_posn
_atom_site_refinement_flags_adp
_atom_site_refinement_flags_occupancy
_atom_site_disorder_assembly
_atom_site_disorder_group
Pt1 Pt 0.66848(2) 0.47124(2) 0.67773(2) 0.01600(6) Uani 1 1 d . . . . .
Mo1 Mo 0.60097(2) 0.35628(4) 0.56224(2) 0.01826(10) Uani 1 1 d . . . . .
Br1 Br 0.67156(2) 0.24147(6) 0.70888(4) 0.03818(17) Uani 1 1 d . . . . .
P2 P 0.66513(3) 0.68028(13) 0.65338(6) 0.0156(3) Uani 1 1 d . . . . .
P1 P 0.71709(3) 0.52256(13) 0.73213(6) 0.0171(3) Uani 1 1 d . . . . .
C1 C 0.63104(13) 0.4280(5) 0.6186(2) 0.0194(11) Uani 1 1 d . . . . .
O1 O 0.64546(12) 0.1169(4) 0.5601(2) 0.0440(12) Uani 1 1 d . . . . .
N5 N 0.56383(10) 0.5062(4) 0.5461(2) 0.0181(9) Uani 1 1 d . . . . .
N6 N 0.54960(10) 0.5268(4) 0.4843(2) 0.0210(9) Uani 1 1 d . . . . .
O2 O 0.57408(11) 0.2383(4) 0.6867(2) 0.0386(11) Uani 1 1 d . . . . .
C50 C 0.65122(13) 0.7356(5) 0.5722(2) 0.0169(10) Uani 1 1 d . . . . .
C36 C 0.70436(12) 0.7492(5) 0.6682(3) 0.0207(11) Uani 1 1 d . . . . .
H36A H 0.716979 0.726484 0.632611 0.025 Uiso 1 1 calc R U . . .
H36B H 0.702962 0.842183 0.670143 0.025 Uiso 1 1 calc R U . . .
C30 C 0.74886(12) 0.4735(5) 0.6831(2) 0.0179(10) Uani 1 1 d . . . . .
C40 C 0.64157(13) 0.7691(5) 0.7080(3) 0.0197(11) Uani 1 1 d . . . . .
N4 N 0.59566(11) 0.4788(5) 0.4200(2) 0.0221(10) Uani 1 1 d . . . . .
N2 N 0.55492(11) 0.3083(5) 0.4323(2) 0.0228(10) Uani 1 1 d . . . . .
N1 N 0.56463(11) 0.2484(5) 0.4899(2) 0.0240(10) Uani 1 1 d . . . . .
C31 C 0.74246(13) 0.3984(5) 0.6274(3) 0.0223(12) Uani 1 1 d . . . . .
H31 H 0.721963 0.373583 0.614900 0.027 Uiso 1 1 calc R U . . .
N3 N 0.61679(11) 0.4326(4) 0.4681(2) 0.0221(10) Uani 1 1 d . . . . .
C3 C 0.58341(14) 0.2828(6) 0.6412(3) 0.0260(12) Uani 1 1 d . . . . .
C20 C 0.73040(12) 0.4800(5) 0.8161(2) 0.0182(10) Uani 1 1 d . . . . .
C2 C 0.63357(13) 0.7134(6) 0.7655(3) 0.0254(12) Uani 1 1 d . . . . .
H2 H 0.639574 0.629169 0.775227 0.031 Uiso 1 1 calc R U . . .
C35 C 0.71968(13) 0.6978(5) 0.7325(3) 0.0192(11) Uani 1 1 d . . . . .
H35A H 0.709112 0.732240 0.768911 0.023 Uiso 1 1 calc R U . . .
H35B H 0.741487 0.724182 0.737774 0.023 Uiso 1 1 calc R U . . .
C15 C 0.55070(13) 0.5884(5) 0.5859(3) 0.0216(11) Uani 1 1 d . . . . .
C17 C 0.52792(13) 0.6212(5) 0.4867(3) 0.0231(12) Uani 1 1 d . . . . .
C16 C 0.62945(14) 0.2048(6) 0.5616(3) 0.0277(13) Uani 1 1 d . . . . .
C9 C 0.67477(13) 0.4212(6) 0.4882(3) 0.0301(13) Uani 1 1 d . . . . .
H9A H 0.677064 0.472704 0.527149 0.045 Uiso 1 1 calc R U . . .
H9B H 0.692372 0.435217 0.462748 0.045 Uiso 1 1 calc R U . . .
H9C H 0.673854 0.331958 0.499975 0.045 Uiso 1 1 calc R U . . .
C55 C 0.67135(15) 0.7914(6) 0.5297(3) 0.0296(13) Uani 1 1 d . . . . .
H55 H 0.692668 0.798748 0.542149 0.036 Uiso 1 1 calc R U . . .
C41 C 0.63270(14) 0.8970(6) 0.6941(3) 0.0254(12) Uani 1 1 d . . . . .
C34 C 0.77987(13) 0.5077(5) 0.7015(3) 0.0234(12) Uani 1 1 d . . . . .
H34 H 0.784487 0.556868 0.738937 0.028 Uiso 1 1 calc R U . . .
C18 C 0.50806(14) 0.6685(6) 0.4280(3) 0.0340(15) Uani 1 1 d . . . . .
H18A H 0.493391 0.731135 0.441451 0.051 Uiso 1 1 calc R U . . .
H18B H 0.496842 0.597504 0.407301 0.051 Uiso 1 1 calc R U . . .
H18C H 0.521213 0.707072 0.397565 0.051 Uiso 1 1 calc R U . . .
C5 C 0.55523(14) 0.1257(6) 0.4840(3) 0.0287(13) Uani 1 1 d . . . . .
C4 C 0.52822(13) 0.6622(5) 0.5504(3) 0.0246(12) Uani 1 1 d . . . . .
H4 H 0.515847 0.726483 0.566614 0.030 Uiso 1 1 calc R U . . .
C14 C 0.56020(15) 0.5924(6) 0.6579(3) 0.0312(14) Uani 1 1 d . . . . .
H14A H 0.546789 0.536802 0.680594 0.047 Uiso 1 1 calc R U . . .
H14B H 0.558340 0.678879 0.673655 0.047 Uiso 1 1 calc R U . . .
H14C H 0.581541 0.564271 0.665673 0.047 Uiso 1 1 calc R U . . .
C6 C 0.54017(15) 0.1058(6) 0.4216(3) 0.0343(15) Uani 1 1 d . . . . .
H6 H 0.531702 0.029238 0.404656 0.041 Uiso 1 1 calc R U . . .
C21 C 0.75237(14) 0.5552(5) 0.8525(3) 0.0249(12) Uani 1 1 d . . . . .
H21 H 0.760879 0.626729 0.833137 0.030 Uiso 1 1 calc R U . . .
C7 C 0.54050(13) 0.2232(6) 0.3904(3) 0.0271(13) Uani 1 1 d . . . . .
C11 C 0.64237(14) 0.5209(6) 0.3889(3) 0.0260(12) Uani 1 1 d . . . . .
H11 H 0.658576 0.549212 0.364801 0.031 Uiso 1 1 calc R U . . .
C51 C 0.61968(14) 0.7245(6) 0.5525(3) 0.0274(13) Uani 1 1 d . . . . .
H51 H 0.606100 0.687327 0.580308 0.033 Uiso 1 1 calc R U . . .
C25 C 0.71859(13) 0.3720(5) 0.8457(3) 0.0226(12) Uani 1 1 d . . . . .
H25 H 0.704462 0.318630 0.821896 0.027 Uiso 1 1 calc R U . . .
C33 C 0.80391(13) 0.4685(6) 0.6640(3) 0.0261(12) Uani 1 1 d . . . . .
H33 H 0.824485 0.492532 0.676327 0.031 Uiso 1 1 calc R U . . .
C22 C 0.76178(15) 0.5254(6) 0.9170(3) 0.0327(14) Uani 1 1 d . . . . .
H22 H 0.776565 0.576301 0.940550 0.039 Uiso 1 1 calc R U . . .
C32 C 0.76673(15) 0.3605(6) 0.5904(3) 0.0300(14) Uani 1 1 d . . . . .
H32 H 0.762238 0.311747 0.552797 0.036 Uiso 1 1 calc R U . . .
C13 C 0.59495(16) 0.5948(7) 0.3126(3) 0.0364(15) Uani 1 1 d . . . . .
H13A H 0.582435 0.665693 0.325554 0.055 Uiso 1 1 calc R U . . .
H13B H 0.581726 0.532842 0.289256 0.055 Uiso 1 1 calc R U . . .
H13C H 0.610386 0.625530 0.284861 0.055 Uiso 1 1 calc R U . . .
C53 C 0.62791(15) 0.8244(6) 0.4501(3) 0.0304(14) Uani 1 1 d . . . . .
H53 H 0.620009 0.854600 0.409361 0.037 Uiso 1 1 calc R U . . .
C12 C 0.61097(13) 0.5333(6) 0.3722(3) 0.0259(12) Uani 1 1 d . . . . .
C10 C 0.64539(13) 0.4577(6) 0.4489(3) 0.0251(12) Uani 1 1 d . . . . .
C26 C 0.56033(17) 0.0311(6) 0.5389(3) 0.0390(16) Uani 1 1 d . . . . .
H26A H 0.549958 -0.048238 0.526761 0.058 Uiso 1 1 calc R U . . .
H26B H 0.551919 0.065102 0.577416 0.058 Uiso 1 1 calc R U . . .
H26C H 0.582392 0.015759 0.547769 0.058 Uiso 1 1 calc R U . . .
C43 C 0.60753(15) 0.9062(6) 0.7946(3) 0.0325(14) Uani 1 1 d . . . . .
C42 C 0.61577(16) 0.9632(6) 0.7379(3) 0.0346(15) Uani 1 1 d . . . . .
C52 C 0.60831(14) 0.7684(6) 0.4916(3) 0.0293(13) Uani 1 1 d . . . . .
H52 H 0.587080 0.759974 0.478572 0.035 Uiso 1 1 calc R U . . .
C54 C 0.65934(16) 0.8356(7) 0.4692(3) 0.0354(15) Uani 1 1 d . . . . .
H54 H 0.672677 0.873269 0.440977 0.042 Uiso 1 1 calc R U . . .
C8 C 0.52776(17) 0.2592(7) 0.3225(3) 0.0424(17) Uani 1 1 d . . . . .
H8A H 0.544474 0.290800 0.298332 0.064 Uiso 1 1 calc R U . . .
H8B H 0.512128 0.324928 0.324928 0.064 Uiso 1 1 calc R U . . .
H8C H 0.518510 0.184918 0.300876 0.064 Uiso 1 1 calc R U . . .
C01J C 0.79734(15) 0.3940(6) 0.6087(3) 0.0307(14) Uani 1 1 d . . . . .
H01J H 0.813428 0.366876 0.583969 0.037 Uiso 1 1 calc R U . . .
C44 C 0.61656(15) 0.7823(6) 0.8092(3) 0.0320(14) Uani 1 1 d . . . . .
H44 H 0.611377 0.744355 0.847992 0.038 Uiso 1 1 calc R U . . .
C24 C 0.72770(14) 0.3436(6) 0.9104(3) 0.0321(14) Uani 1 1 d . . . . .
H24 H 0.719250 0.272200 0.929943 0.039 Uiso 1 1 calc R U . . .
C23 C 0.74912(15) 0.4195(7) 0.9462(3) 0.0334(15) Uani 1 1 d . . . . .
H23 H 0.755051 0.399816 0.989742 0.040 Uiso 1 1 calc R U . . .
B1 B 0.56013(15) 0.4540(6) 0.4243(3) 0.0238(13) Uani 1 1 d D . . . .
H1 H 0.5461(11) 0.494(5) 0.3793(17) 0.018(14) Uiso 1 1 d D . . . .
H43 H 0.5968(13) 0.951(6) 0.823(3) 0.019(15) Uiso 1 1 d . . . . .
H42 H 0.6111(14) 1.039(6) 0.727(3) 0.023(16) Uiso 1 1 d . . . . .
H41 H 0.6389(16) 0.933(7) 0.657(3) 0.04(2) Uiso 1 1 d . . . . .

loop_
_atom_site_aniso_label
_atom_site_aniso_U_11
_atom_site_aniso_U_22
_atom_site_aniso_U_33
_atom_site_aniso_U_23
_atom_site_aniso_U_13
_atom_site_aniso_U_12
Pt1 0.01617(10) 0.01335(9) 0.01800(10) 0.00256(8) -0.00159(7) -0.00049(8)
Mo1 0.0167(2) 0.0184(2) 0.0192(2) -0.00088(18) -0.00118(18) 0.00045(18)
Br1 0.0393(4) 0.0196(3) 0.0524(4) 0.0094(3) -0.0166(3) -0.0023(3)
P2 0.0155(6) 0.0146(6) 0.0165(6) 0.0020(5) 0.0004(5) 0.0000(5)
P1 0.0195(6) 0.0147(6) 0.0166(6) 0.0009(5) -0.0014(5) 0.0002(6)
C1 0.022(3) 0.020(3) 0.016(2) 0.006(2) -0.003(2) 0.008(2)
O1 0.053(3) 0.029(2) 0.051(3) -0.006(2) 0.003(2) 0.015(2)
N5 0.017(2) 0.020(2) 0.017(2) -0.0004(17) 0.0000(17) 0.0012(18)
N6 0.018(2) 0.024(2) 0.020(2) -0.0005(19) -0.0006(18) -0.003(2)
O2 0.052(3) 0.036(3) 0.029(2) 0.006(2) 0.009(2) -0.005(2)
C50 0.026(3) 0.014(2) 0.011(2) 0.0050(19) 0.001(2) 0.001(2)
C36 0.018(3) 0.019(3) 0.024(3) 0.003(2) 0.000(2) 0.001(2)
C30 0.022(3) 0.016(2) 0.016(2) 0.002(2) 0.002(2) 0.002(2)
C40 0.019(3) 0.018(3) 0.022(3) 0.003(2) -0.001(2) 0.001(2)
N4 0.021(2) 0.027(2) 0.018(2) -0.0017(19) 0.0002(18) 0.002(2)
N2 0.021(2) 0.025(2) 0.022(2) -0.0053(19) -0.0013(19) -0.001(2)
N1 0.022(2) 0.027(3) 0.022(2) -0.002(2) -0.0022(19) -0.002(2)
C31 0.023(3) 0.025(3) 0.019(3) 0.000(2) -0.001(2) -0.004(2)
N3 0.020(2) 0.026(2) 0.020(2) -0.0032(19) -0.0023(19) 0.001(2)
C3 0.030(3) 0.024(3) 0.024(3) -0.001(2) 0.001(2) -0.001(3)
C20 0.018(2) 0.021(3) 0.015(2) 0.001(2) 0.002(2) 0.007(2)
C2 0.026(3) 0.023(3) 0.028(3) 0.000(2) 0.008(2) 0.002(2)
C35 0.022(3) 0.014(2) 0.021(3) 0.001(2) -0.004(2) -0.002(2)
C15 0.020(3) 0.023(3) 0.023(3) 0.001(2) 0.008(2) -0.003(2)
C17 0.019(3) 0.022(3) 0.029(3) 0.007(2) 0.005(2) 0.001(2)
C16 0.030(3) 0.023(3) 0.030(3) 0.001(2) 0.000(3) 0.002(3)
C9 0.018(3) 0.037(3) 0.035(3) 0.001(3) 0.002(2) 0.000(3)
C55 0.026(3) 0.037(3) 0.026(3) 0.010(3) 0.002(2) -0.003(3)
C41 0.031(3) 0.024(3) 0.022(3) 0.004(2) 0.006(2) 0.007(3)
C34 0.022(3) 0.024(3) 0.024(3) 0.000(2) -0.002(2) -0.003(2)
C18 0.024(3) 0.037(4) 0.041(4) 0.008(3) -0.004(3) 0.005(3)
C5 0.028(3) 0.023(3) 0.035(3) -0.008(3) 0.001(3) 0.002(3)
C4 0.018(3) 0.023(3) 0.034(3) 0.000(2) 0.010(2) 0.002(2)
C14 0.032(3) 0.031(3) 0.032(3) -0.003(3) 0.008(3) 0.000(3)
C6 0.030(3) 0.030(3) 0.041(4) -0.018(3) -0.005(3) -0.005(3)
C21 0.034(3) 0.018(3) 0.022(3) -0.002(2) -0.001(2) 0.007(2)
C7 0.021(3) 0.035(3) 0.025(3) -0.012(3) -0.001(2) -0.001(3)
C11 0.027(3) 0.032(3) 0.020(3) -0.007(2) 0.011(2) -0.007(3)
C51 0.026(3) 0.025(3) 0.029(3) 0.009(2) -0.006(2) -0.003(2)
C25 0.019(3) 0.028(3) 0.021(3) 0.004(2) 0.004(2) 0.004(2)
C33 0.020(3) 0.030(3) 0.029(3) 0.005(3) 0.002(2) -0.006(3)
C22 0.036(3) 0.036(3) 0.025(3) -0.005(3) -0.006(3) 0.014(3)
C32 0.041(4) 0.032(3) 0.018(3) -0.005(2) 0.004(3) -0.003(3)
C13 0.038(4) 0.044(4) 0.027(3) 0.005(3) 0.005(3) -0.004(3)
C53 0.037(4) 0.031(3) 0.023(3) 0.004(2) -0.004(3) 0.003(3)
C12 0.025(3) 0.030(3) 0.023(3) -0.005(2) 0.007(2) -0.002(3)
C10 0.020(3) 0.030(3) 0.026(3) -0.012(2) 0.003(2) -0.002(2)
C26 0.046(4) 0.023(3) 0.047(4) -0.005(3) -0.004(3) -0.007(3)
C43 0.031(3) 0.035(3) 0.033(3) -0.010(3) 0.010(3) -0.001(3)
C42 0.038(4) 0.023(3) 0.043(4) 0.000(3) 0.006(3) 0.010(3)
C52 0.024(3) 0.027(3) 0.035(3) 0.001(3) -0.007(3) -0.004(3)
C54 0.038(4) 0.048(4) 0.021(3) 0.015(3) 0.005(3) -0.004(3)
C8 0.042(4) 0.056(5) 0.027(3) -0.010(3) -0.012(3) -0.003(3)
C01J 0.035(3) 0.034(3) 0.026(3) 0.003(3) 0.014(3) 0.001(3)
C44 0.034(3) 0.034(3) 0.029(3) -0.002(3) 0.013(3) -0.005(3)
C24 0.027(3) 0.042(4) 0.029(3) 0.016(3) 0.011(3) 0.011(3)
C23 0.031(3) 0.048(4) 0.021(3) 0.002(3) 0.001(3) 0.017(3)
B1 0.021(3) 0.028(3) 0.022(3) 0.000(3) 0.000(3) 0.000(3)

loop_
_atom_type_symbol
_atom_type_description
_atom_type_scat_dispersion_real
_atom_type_scat_dispersion_imag
_atom_type_scat_source
C C 0.0033 0.0016 'International Tables Vol C Tables 4.2.6.8 and 6.1.1.4'
H H 0.0000 0.0000 'International Tables Vol C Tables 4.2.6.8 and 6.1.1.4'
B B 0.0013 0.0007 'International Tables Vol C Tables 4.2.6.8 and 6.1.1.4'
Br Br -0.2901 2.4595 'International Tables Vol C Tables 4.2.6.8 and 6.1.1.4'
Mo Mo -1.6832 0.6857 'International Tables Vol C Tables 4.2.6.8 and 6.1.1.4'
N N 0.0061 0.0033 'International Tables Vol C Tables 4.2.6.8 and 6.1.1.4'
O O 0.0106 0.0060 'International Tables Vol C Tables 4.2.6.8 and 6.1.1.4'
P P 0.1023 0.0942 'International Tables Vol C Tables 4.2.6.8 and 6.1.1.4'
Pt Pt -1.7033 8.3905 'International Tables Vol C Tables 4.2.6.8 and 6.1.1.4'

loop_
_exptl_crystal_face_index_h
_exptl_crystal_face_index_k
_exptl_crystal_face_index_l
_exptl_crystal_face_perp_dist
9 1 -29 0.1523
60 1 1 0.0249
-60 -1 0 0.0371
5 15 1 0.0458
-4 -14 -6 0.0777
-9 -2 29 0.0980

loop_
_geom_angle_atom_site_label_1
_geom_angle_atom_site_label_2
_geom_angle_atom_site_label_3
_geom_angle
_geom_angle_site_symmetry_1
_geom_angle_site_symmetry_3
_geom_angle_publ_flag
P2 Pt1 Br1 177.83(4) . . ?
P2 Pt1 P1 85.59(5) . . ?
P1 Pt1 Br1 94.03(4) . . ?
C1 Pt1 Br1 87.82(15) . . ?
C1 Pt1 P2 92.89(15) . . ?
C1 Pt1 P1 170.69(16) . . ?
C1 Mo1 N5 105.5(2) . . ?
C1 Mo1 N1 175.3(2) . . ?
C1 Mo1 N3 98.9(2) . . ?
C1 Mo1 C3 86.3(2) . . ?
C1 Mo1 C16 85.8(2) . . ?
N5 Mo1 N1 79.16(16) . . ?
N5 Mo1 N3 83.41(16) . . ?
N3 Mo1 N1 81.73(16) . . ?
C3 Mo1 N5 94.5(2) . . ?
C3 Mo1 N1 93.2(2) . . ?
C3 Mo1 N3 174.8(2) . . ?
C3 Mo1 C16 88.5(2) . . ?
C16 Mo1 N5 168.5(2) . . ?
C16 Mo1 N1 89.6(2) . . ?
C16 Mo1 N3 92.7(2) . . ?
C50 P2 Pt1 121.60(17) . . ?
C50 P2 C36 104.9(2) . . ?
C50 P2 C40 104.2(2) . . ?
C36 P2 Pt1 107.62(18) . . ?
C40 P2 Pt1 112.73(17) . . ?
C40 P2 C36 104.2(3) . . ?
C30 P1 Pt1 110.26(17) . . ?
C20 P1 Pt1 126.34(18) . . ?
C20 P1 C30 105.2(2) . . ?
C20 P1 C35 102.9(2) . . ?
C35 P1 Pt1 106.32(18) . . ?
C35 P1 C30 103.5(3) . . ?
Mo1 C1 Pt1 167.9(3) . . ?
N6 N5 Mo1 120.2(3) . . ?
C15 N5 Mo1 133.2(4) . . ?
C15 N5 N6 106.6(4) . . ?
N5 N6 B1 121.4(4) . . ?
C17 N6 N5 109.5(4) . . ?
C17 N6 B1 129.0(5) . . ?
C55 C50 P2 121.9(4) . . ?
C51 C50 P2 118.8(4) . . ?
C51 C50 C55 119.3(5) . . ?
P2 C36 H36A 109.8 . . ?
P2 C36 H36B 109.8 . . ?
H36A C36 H36B 108.2 . . ?
C35 C36 P2 109.4(4) . . ?
C35 C36 H36A 109.8 . . ?
C35 C36 H36B 109.8 . . ?
C31 C30 P1 120.1(4) . . ?
C31 C30 C34 119.0(5) . . ?
C34 C30 P1 120.9(4) . . ?
C2 C40 P2 120.0(4) . . ?
C2 C40 C41 119.2(5) . . ?
C41 C40 P2 120.7(4) . . ?
N3 N4 B1 119.7(4) . . ?
C12 N4 N3 109.8(5) . . ?
C12 N4 B1 130.3(5) . . ?
N1 N2 B1 120.1(4) . . ?
C7 N2 N1 110.0(5) . . ?
C7 N2 B1 129.8(5) . . ?
N2 N1 Mo1 117.8(3) . . ?
C5 N1 Mo1 133.7(4) . . ?
C5 N1 N2 106.7(5) . . ?
C30 C31 H31 120.1 . . ?
C32 C31 C30 119.9(5) . . ?
C32 C31 H31 120.1 . . ?
N4 N3 Mo1 121.0(3) . . ?
C10 N3 Mo1 131.9(4) . . ?
C10 N3 N4 106.7(5) . . ?
O2 C3 Mo1 178.0(6) . . ?
C21 C20 P1 121.0(4) . . ?
C25 C20 P1 120.7(4) . . ?
C25 C20 C21 118.3(5) . . ?
C40 C2 H2 119.7 . . ?
C40 C2 C44 120.6(5) . . ?
C44 C2 H2 119.7 . . ?
P1 C35 H35A 109.9 . . ?
P1 C35 H35B 109.9 . . ?
C36 C35 P1 109.0(4) . . ?
C36 C35 H35A 109.9 . . ?
C36 C35 H35B 109.9 . . ?
H35A C35 H35B 108.3 . . ?
N5 C15 C4 109.9(5) . . ?
N5 C15 C14 121.7(5) . . ?
C4 C15 C14 128.4(5) . . ?
N6 C17 C18 123.7(5) . . ?
N6 C17 C4 107.8(5) . . ?
C4 C17 C18 128.5(5) . . ?
O1 C16 Mo1 178.6(6) . . ?
H9A C9 H9B 109.5 . . ?
H9A C9 H9C 109.5 . . ?
H9B C9 H9C 109.5 . . ?
C10 C9 H9A 109.5 . . ?
C10 C9 H9B 109.5 . . ?
C10 C9 H9C 109.5 . . ?
C50 C55 H55 120.3 . . ?
C54 C55 C50 119.5(6) . . ?
C54 C55 H55 120.3 . . ?
C40 C41 H41 118(4) . . ?
C42 C41 C40 119.2(6) . . ?
C42 C41 H41 123(5) . . ?
C30 C34 H34 119.8 . . ?
C33 C34 C30 120.3(5) . . ?
C33 C34 H34 119.8 . . ?
C17 C18 H18A 109.5 . . ?
C17 C18 H18B 109.5 . . ?
C17 C18 H18C 109.5 . . ?
H18A C18 H18B 109.5 . . ?
H18A C18 H18C 109.5 . . ?
H18B C18 H18C 109.5 . . ?
N1 C5 C6 109.6(6) . . ?
N1 C5 C26 122.2(5) . . ?
C6 C5 C26 128.1(6) . . ?
C15 C4 H4 126.9 . . ?
C17 C4 C15 106.2(5) . . ?
C17 C4 H4 126.9 . . ?
C15 C14 H14A 109.5 . . ?
C15 C14 H14B 109.5 . . ?
C15 C14 H14C 109.5 . . ?
H14A C14 H14B 109.5 . . ?
H14A C14 H14C 109.5 . . ?
H14B C14 H14C 109.5 . . ?
C5 C6 H6 127.1 . . ?
C7 C6 C5 105.7(5) . . ?
C7 C6 H6 127.1 . . ?
C20 C21 H21 119.4 . . ?
C22 C21 C20 121.1(6) . . ?
C22 C21 H21 119.4 . . ?
N2 C7 C6 108.0(5) . . ?
N2 C7 C8 122.7(6) . . ?
C6 C7 C8 129.3(6) . . ?
C12 C11 H11 126.7 . . ?
C12 C11 C10 106.6(5) . . ?
C10 C11 H11 126.7 . . ?
C50 C51 H51 119.9 . . ?
C52 C51 C50 120.1(5) . . ?
C52 C51 H51 119.9 . . ?
C20 C25 H25 119.8 . . ?
C24 C25 C20 120.4(6) . . ?
C24 C25 H25 119.8 . . ?
C34 C33 H33 119.9 . . ?
C01J C33 C34 120.3(5) . . ?
C01J C33 H33 119.9 . . ?
C21 C22 H22 120.1 . . ?
C23 C22 C21 119.8(6) . . ?
C23 C22 H22 120.1 . . ?
C31 C32 H32 119.5 . . ?
C01J C32 C31 121.1(5) . . ?
C01J C32 H32 119.5 . . ?
H13A C13 H13B 109.5 . . ?
H13A C13 H13C 109.5 . . ?
H13B C13 H13C 109.5 . . ?
C12 C13 H13A 109.5 . . ?
C12 C13 H13B 109.5 . . ?
C12 C13 H13C 109.5 . . ?
C52 C53 H53 120.2 . . ?
C52 C53 C54 119.6(5) . . ?
C54 C53 H53 120.2 . . ?
N4 C12 C11 107.7(5) . . ?
N4 C12 C13 123.8(5) . . ?
C11 C12 C13 128.5(5) . . ?
N3 C10 C9 122.9(5) . . ?
N3 C10 C11 109.2(5) . . ?
C11 C10 C9 127.9(5) . . ?
C5 C26 H26A 109.5 . . ?
C5 C26 H26B 109.5 . . ?
C5 C26 H26C 109.5 . . ?
H26A C26 H26B 109.5 . . ?
H26A C26 H26C 109.5 . . ?
H26B C26 H26C 109.5 . . ?
C42 C43 H43 120(4) . . ?
C44 C43 C42 120.1(6) . . ?
C44 C43 H43 120(4) . . ?
C41 C42 H42 115(4) . . ?
C43 C42 C41 121.1(6) . . ?
C43 C42 H42 124(4) . . ?
C51 C52 H52 119.6 . . ?
C53 C52 C51 120.8(6) . . ?
C53 C52 H52 119.6 . . ?
C55 C54 H54 119.6 . . ?
C53 C54 C55 120.7(6) . . ?
C53 C54 H54 119.6 . . ?
C7 C8 H8A 109.5 . . ?
C7 C8 H8B 109.5 . . ?
C7 C8 H8C 109.5 . . ?
H8A C8 H8B 109.5 . . ?
H8A C8 H8C 109.5 . . ?
H8B C8 H8C 109.5 . . ?
C33 C01J H01J 120.3 . . ?
C32 C01J C33 119.4(6) . . ?
C32 C01J H01J 120.3 . . ?
C2 C44 H44 120.2 . . ?
C43 C44 C2 119.7(6) . . ?
C43 C44 H44 120.2 . . ?
C25 C24 H24 119.6 . . ?
C23 C24 C25 120.8(6) . . ?
C23 C24 H24 119.6 . . ?
C22 C23 H23 120.2 . . ?
C24 C23 C22 119.5(6) . . ?
C24 C23 H23 120.2 . . ?
N6 B1 N4 108.3(5) . . ?
N6 B1 N2 110.1(5) . . ?
N6 B1 H1 107(3) . . ?
N4 B1 H1 110(3) . . ?
N2 B1 N4 108.7(5) . . ?
N2 B1 H1 112(3) . . ?

loop_
_geom_bond_atom_site_label_1
_geom_bond_atom_site_label_2
_geom_bond_distance
_geom_bond_site_symmetry_2
_geom_bond_publ_flag
Pt1 Br1 2.4734(6) . ?
Pt1 P2 2.2319(13) . ?
Pt1 P1 2.3412(14) . ?
Pt1 C1 1.980(5) . ?
Mo1 C1 1.818(5) . ?
Mo1 N5 2.232(4) . ?
Mo1 N1 2.345(5) . ?
Mo1 N3 2.239(5) . ?
Mo1 C3 1.989(6) . ?
Mo1 C16 1.992(6) . ?
P2 C50 1.814(5) . ?
P2 C36 1.828(5) . ?
P2 C40 1.816(6) . ?
P1 C30 1.826(5) . ?
P1 C20 1.822(5) . ?
P1 C35 1.825(5) . ?
O1 C16 1.144(7) . ?
N5 N6 1.375(6) . ?
N5 C15 1.336(7) . ?
N6 C17 1.354(7) . ?
N6 B1 1.541(8) . ?
O2 C3 1.141(7) . ?
C50 C55 1.397(7) . ?
C50 C51 1.382(8) . ?
C36 H36A 0.9700 . ?
C36 H36B 0.9700 . ?
C36 C35 1.521(7) . ?
C30 C31 1.391(7) . ?
C30 C34 1.396(7) . ?
C40 C2 1.379(8) . ?
C40 C41 1.406(8) . ?
N4 N3 1.369(6) . ?
N4 C12 1.347(7) . ?
N4 B1 1.551(8) . ?
N2 N1 1.369(6) . ?
N2 C7 1.347(7) . ?
N2 B1 1.542(8) . ?
N1 C5 1.340(7) . ?
C31 H31 0.9300 . ?
C31 C32 1.390(8) . ?
N3 C10 1.341(7) . ?
C20 C21 1.392(8) . ?
C20 C25 1.390(8) . ?
C2 H2 0.9300 . ?
C2 C44 1.395(8) . ?
C35 H35A 0.9700 . ?
C35 H35B 0.9700 . ?
C15 C4 1.389(8) . ?
C15 C14 1.499(8) . ?
C17 C18 1.499(8) . ?
C17 C4 1.371(8) . ?
C9 H9A 0.9600 . ?
C9 H9B 0.9600 . ?
C9 H9C 0.9600 . ?
C9 C10 1.487(8) . ?
C55 H55 0.9300 . ?
C55 C54 1.383(8) . ?
C41 C42 1.380(8) . ?
C41 H41 0.90(7) . ?
C34 H34 0.9300 . ?
C34 C33 1.391(8) . ?
C18 H18A 0.9600 . ?
C18 H18B 0.9600 . ?
C18 H18C 0.9600 . ?
C5 C6 1.400(8) . ?
C5 C26 1.497(9) . ?
C4 H4 0.9300 . ?
C14 H14A 0.9600 . ?
C14 H14B 0.9600 . ?
C14 H14C 0.9600 . ?
C6 H6 0.9300 . ?
C6 C7 1.378(9) . ?
C21 H21 0.9300 . ?
C21 C22 1.384(8) . ?
C7 C8 1.499(8) . ?
C11 H11 0.9300 . ?
C11 C12 1.366(8) . ?
C11 C10 1.390(8) . ?
C51 H51 0.9300 . ?
C51 C52 1.379(8) . ?
C25 H25 0.9300 . ?
C25 C24 1.382(8) . ?
C33 H33 0.9300 . ?
C33 C01J 1.384(8) . ?
C22 H22 0.9300 . ?
C22 C23 1.384(9) . ?
C32 H32 0.9300 . ?
C32 C01J 1.377(9) . ?
C13 H13A 0.9600 . ?
C13 H13B 0.9600 . ?
C13 H13C 0.9600 . ?
C13 C12 1.494(8) . ?
C53 H53 0.9300 . ?
C53 C52 1.370(9) . ?
C53 C54 1.374(9) . ?
C26 H26A 0.9600 . ?
C26 H26B 0.9600 . ?
C26 H26C 0.9600 . ?
C43 C42 1.375(9) . ?
C43 C44 1.371(9) . ?
C43 H43 0.90(6) . ?
C42 H42 0.84(6) . ?
C52 H52 0.9300 . ?
C54 H54 0.9300 . ?
C8 H8A 0.9600 . ?
C8 H8B 0.9600 . ?
C8 H8C 0.9600 . ?
C01J H01J 0.9300 . ?
C44 H44 0.9300 . ?
C24 H24 0.9300 . ?
C24 C23 1.376(9) . ?
C23 H23 0.9300 . ?
B1 H1 1.137(19) . ?

loop_
_geom_torsion_atom_site_label_1
_geom_torsion_atom_site_label_2
_geom_torsion_atom_site_label_3
_geom_torsion_atom_site_label_4
_geom_torsion
_geom_torsion_site_symmetry_1
_geom_torsion_site_symmetry_2
_geom_torsion_site_symmetry_3
_geom_torsion_site_symmetry_4
_geom_torsion_publ_flag
Pt1 P2 C50 C55 -108.9(5) . . . . ?
Pt1 P2 C50 C51 72.4(5) . . . . ?
Pt1 P2 C36 C35 -43.5(4) . . . . ?
Pt1 P2 C40 C2 13.6(5) . . . . ?
Pt1 P2 C40 C41 -169.8(4) . . . . ?
Pt1 P1 C30 C31 -9.4(5) . . . . ?
Pt1 P1 C30 C34 172.3(4) . . . . ?
Pt1 P1 C20 C21 -152.7(4) . . . . ?
Pt1 P1 C20 C25 26.7(5) . . . . ?
Pt1 P1 C35 C36 -36.6(4) . . . . ?
Mo1 N5 N6 C17 179.7(3) . . . . ?
Mo1 N5 N6 B1 -3.9(6) . . . . ?
Mo1 N5 C15 C4 -179.8(4) . . . . ?
Mo1 N5 C15 C14 -0.4(8) . . . . ?
Mo1 N1 C5 C6 -162.3(4) . . . . ?
Mo1 N1 C5 C26 19.0(9) . . . . ?
Mo1 N3 C10 C9 8.2(8) . . . . ?
Mo1 N3 C10 C11 -171.7(4) . . . . ?
P2 C50 C55 C54 -178.0(5) . . . . ?
P2 C50 C51 C52 178.5(5) . . . . ?
P2 C36 C35 P1 51.6(4) . . . . ?
P2 C40 C2 C44 177.4(5) . . . . ?
P2 C40 C41 C42 -177.7(5) . . . . ?
P1 C30 C31 C32 -179.5(4) . . . . ?
P1 C30 C34 C33 179.3(4) . . . . ?
P1 C20 C21 C22 178.0(4) . . . . ?
P1 C20 C25 C24 -177.0(4) . . . . ?
N5 Mo1 C1 Pt1 -178.2(15) . . . . ?
N5 N6 C17 C18 179.8(5) . . . . ?
N5 N6 C17 C4 0.2(6) . . . . ?
N5 N6 B1 N4 -56.3(6) . . . . ?
N5 N6 B1 N2 62.3(6) . . . . ?
N5 C15 C4 C17 0.3(6) . . . . ?
N6 N5 C15 C4 -0.2(6) . . . . ?
N6 N5 C15 C14 179.3(5) . . . . ?
N6 C17 C4 C15 -0.3(6) . . . . ?
C50 P2 C36 C35 -174.3(4) . . . . ?
C50 P2 C40 C2 147.4(5) . . . . ?
C50 P2 C40 C41 -36.0(5) . . . . ?
C50 C55 C54 C53 -0.5(10) . . . . ?
C50 C51 C52 C53 -0.5(9) . . . . ?
C36 P2 C50 C55 13.2(5) . . . . ?
C36 P2 C50 C51 -165.4(4) . . . . ?
C36 P2 C40 C2 -102.9(5) . . . . ?
C36 P2 C40 C41 73.7(5) . . . . ?
C30 P1 C20 C21 77.1(5) . . . . ?
C30 P1 C20 C25 -103.5(5) . . . . ?
C30 P1 C35 C36 79.6(4) . . . . ?
C30 C31 C32 C01J 1.3(9) . . . . ?
C30 C34 C33 C01J -0.8(9) . . . . ?
C40 P2 C50 C55 122.5(5) . . . . ?
C40 P2 C50 C51 -56.2(5) . . . . ?
C40 P2 C36 C35 76.4(4) . . . . ?
C40 C2 C44 C43 0.4(10) . . . . ?
C40 C41 C42 C43 0.1(10) . . . . ?
N4 N3 C10 C9 -179.6(5) . . . . ?
N4 N3 C10 C11 0.5(6) . . . . ?
N2 N1 C5 C6 1.6(7) . . . . ?
N2 N1 C5 C26 -177.0(6) . . . . ?
N1 N2 C7 C6 1.2(7) . . . . ?
N1 N2 C7 C8 -178.8(5) . . . . ?
N1 N2 B1 N6 -47.5(7) . . . . ?
N1 N2 B1 N4 70.9(6) . . . . ?
N1 C5 C6 C7 -0.9(7) . . . . ?
C31 C30 C34 C33 0.9(8) . . . . ?
C31 C32 C01J C33 -1.1(9) . . . . ?
N3 Mo1 C1 Pt1 -92.6(15) . . . . ?
N3 N4 C12 C11 0.8(6) . . . . ?
N3 N4 C12 C13 -179.2(5) . . . . ?
N3 N4 B1 N6 65.9(6) . . . . ?
N3 N4 B1 N2 -53.7(6) . . . . ?
C3 Mo1 C1 Pt1 88.2(15) . . . . ?
C20 P1 C30 C31 129.6(4) . . . . ?
C20 P1 C30 C34 -48.8(5) . . . . ?
C20 P1 C35 C36 -171.1(4) . . . . ?
C20 C21 C22 C23 -0.3(9) . . . . ?
C20 C25 C24 C23 -1.5(9) . . . . ?
C2 C40 C41 C42 -1.0(9) . . . . ?
C35 P1 C30 C31 -122.7(4) . . . . ?
C35 P1 C30 C34 58.9(5) . . . . ?
C35 P1 C20 C21 -30.9(5) . . . . ?
C35 P1 C20 C25 148.4(4) . . . . ?
C15 N5 N6 C17 0.0(6) . . . . ?
C15 N5 N6 B1 176.5(5) . . . . ?
C17 N6 B1 N4 119.3(6) . . . . ?
C17 N6 B1 N2 -122.0(6) . . . . ?
C16 Mo1 C1 Pt1 -0.6(15) . . . . ?
C55 C50 C51 C52 -0.2(9) . . . . ?
C41 C40 C2 C44 0.7(9) . . . . ?
C34 C30 C31 C32 -1.1(8) . . . . ?
C34 C33 C01J C32 0.9(9) . . . . ?
C18 C17 C4 C15 -179.9(6) . . . . ?
C5 C6 C7 N2 -0.2(7) . . . . ?
C5 C6 C7 C8 179.8(6) . . . . ?
C14 C15 C4 C17 -179.1(6) . . . . ?
C21 C20 C25 C24 2.3(8) . . . . ?
C21 C22 C23 C24 1.2(9) . . . . ?
C7 N2 N1 Mo1 165.2(4) . . . . ?
C7 N2 N1 C5 -1.8(6) . . . . ?
C7 N2 B1 N6 129.8(6) . . . . ?
C7 N2 B1 N4 -111.8(6) . . . . ?
C51 C50 C55 C54 0.6(9) . . . . ?
C25 C20 C21 C22 -1.4(8) . . . . ?
C25 C24 C23 C22 -0.3(9) . . . . ?
C12 N4 N3 Mo1 172.4(4) . . . . ?
C12 N4 N3 C10 -0.8(6) . . . . ?
C12 N4 B1 N6 -119.9(6) . . . . ?
C12 N4 B1 N2 120.5(6) . . . . ?
C12 C11 C10 N3 0.0(7) . . . . ?
C12 C11 C10 C9 -179.9(6) . . . . ?
C10 C11 C12 N4 -0.5(7) . . . . ?
C10 C11 C12 C13 179.6(6) . . . . ?
C26 C5 C6 C7 177.6(6) . . . . ?
C42 C43 C44 C2 -1.3(10) . . . . ?
C52 C53 C54 C55 -0.2(10) . . . . ?
C54 C53 C52 C51 0.7(10) . . . . ?
C44 C43 C42 C41 1.1(11) . . . . ?
B1 N6 C17 C18 3.8(9) . . . . ?
B1 N6 C17 C4 -175.9(5) . . . . ?
B1 N4 N3 Mo1 -12.3(6) . . . . ?
B1 N4 N3 C10 174.5(5) . . . . ?
B1 N4 C12 C11 -173.9(5) . . . . ?
B1 N4 C12 C13 6.1(10) . . . . ?
B1 N2 N1 Mo1 -17.0(6) . . . . ?
B1 N2 N1 C5 176.0(5) . . . . ?
B1 N2 C7 C6 -176.3(5) . . . . ?
B1 N2 C7 C8 3.7(9) . . . . ?

loop_
_exptl_oxdiff_crystal_face_indexfrac_h
_exptl_oxdiff_crystal_face_indexfrac_k
_exptl_oxdiff_crystal_face_indexfrac_l
_exptl_oxdiff_crystal_face_x
_exptl_oxdiff_crystal_face_y
_exptl_oxdiff_crystal_face_z
8.5405 0.5349 -28.7955 0.2149 0.8956 -0.3896
59.6907 1.3569 0.8442 0.9802 -0.1289 0.1504
-59.9905 -0.7369 -0.2639 -0.9861 0.1297 -0.1039
5.0401 14.5959 1.1157 0.0918 0.3820 0.9196
-3.5598 -14.3146 -5.8674 -0.0550 -0.2287 -0.9719
-8.9172 -1.7118 28.6031 -0.2215 -0.9232 0.3139

loop_
_smtbx_masks_void_nr
_smtbx_masks_void_average_x
_smtbx_masks_void_average_y
_smtbx_masks_void_average_z
_smtbx_masks_void_volume
_smtbx_masks_void_count_electrons
_smtbx_masks_void_content
1 0.000 0.368 0.250 192.6 28.8 ?
2 0.000 -0.368 0.750 192.6 28.9 ?
3 0.500 0.132 0.750 192.6 28.9 ?
4 0.500 0.868 0.250 192.6 28.8 ?
